data_7710677
loop_
_publ_author_name
'Li, Yahui'
'Su, Linan'
'Yang, Dawei'
'Di, Kai'
'Wang, Baomin'
'Qu, Jingping'

_publ_section_title
;
 A thiolate-bridged ruthenium--molybdenum complex featuring terminal
 nitrido and bridging amido ligands derived from the N--H and N--N bond
 cleavage of hydrazine
;
_journal_name_full 'Dalton Transactions'
_journal_paper_doi 10.1039/D2DT01378A
_journal_year 2022
_chemical_formula_moiety 'C16 H19 Br2 Mo S2'
_chemical_formula_sum 'C16 H19 Br2 Mo S2'
_chemical_formula_weight 531.19
_space_group_crystal_system monoclinic
_space_group_IT_number 15
_space_group_name_Hall '-C 2yc'
_space_group_name_H-M_alt 'C 1 2/c 1'
_atom_sites_solution_hydrogens geom
_audit_creation_date 2022-03-18
_audit_creation_method
;
Olex2 1.2
(compiled 2018.05.29 svn.r3508 for OlexSys, GUI svn.r5506)
;
_audit_update_record
;
2022-03-24 deposited with the CCDC.	2022-07-05 downloaded from the CCDC.
;
_cell_angle_alpha 90
_cell_angle_beta 93.3411(10)
_cell_angle_gamma 90
_cell_formula_units_Z 16
_cell_length_a 26.4098(18)
_cell_length_b 9.3502(6)
_cell_length_c 29.2033(19)
_cell_measurement_reflns_used 9831
_cell_measurement_temperature 223(2)
_cell_measurement_theta_max 33.10
_cell_measurement_theta_min 2.43
_cell_volume 7199.1(8)
_computing_cell_refinement 'SAINT v8.34A (Bruker, 2013)'
_computing_data_collection 'Bruker APEX2'
_computing_data_reduction 'SAINT v8.34A (Bruker, 2013)'
_computing_molecular_graphics 'Olex2 (Dolomanov et al., 2009)'
_computing_publication_material 'Olex2 (Dolomanov et al., 2009)'
_computing_structure_refinement 'ShelXL (Sheldrick, 2015)'
_computing_structure_solution 'SHELXS-97 (Sheldrick 2008)'
_diffrn_ambient_temperature 222.99
_diffrn_measured_fraction_theta_full 0.999
_diffrn_measured_fraction_theta_max 0.999
_diffrn_measurement_device_type 'Bruker APEX-II CCD'
_diffrn_measurement_method '\f and \w scans'
_diffrn_radiation_type MoK\a
_diffrn_radiation_wavelength 0.71073
_diffrn_reflns_av_R_equivalents 0.0272
_diffrn_reflns_av_unetI/netI 0.0143
_diffrn_reflns_Laue_measured_fraction_full 0.999
_diffrn_reflns_Laue_measured_fraction_max 0.999
_diffrn_reflns_limit_h_max 31
_diffrn_reflns_limit_h_min -31
_diffrn_reflns_limit_k_max 11
_diffrn_reflns_limit_k_min -11
_diffrn_reflns_limit_l_max 34
_diffrn_reflns_limit_l_min -34
_diffrn_reflns_number 53189
_diffrn_reflns_point_group_measured_fraction_full 0.999
_diffrn_reflns_point_group_measured_fraction_max 0.999
_diffrn_reflns_theta_full 24.998
_diffrn_reflns_theta_max 24.998
_diffrn_reflns_theta_min 2.142
_diffrn_standards_number 0
_exptl_absorpt_coefficient_mu 5.392
_exptl_absorpt_correction_T_max 0.7466
_exptl_absorpt_correction_T_min 0.5445
_exptl_absorpt_correction_type none
_exptl_absorpt_process_details
;
SADABS-2014/5 (Bruker,2014/5) was used for absorption correction.
wR2(int) was 0.0739 before and 0.0445 after correction.
The Ratio of minimum to maximum transmission is 0.7293.
The \l/2 correction factor is 0.00150.
;
_exptl_crystal_colour black
_exptl_crystal_colour_primary black
_exptl_crystal_density_diffrn 1.960
_exptl_crystal_description block
_exptl_crystal_F_000 4144
_exptl_crystal_size_max 0.1
_exptl_crystal_size_mid 0.1
_exptl_crystal_size_min 0.1
_refine_diff_density_max 0.572
_refine_diff_density_min -0.537
_refine_diff_density_rms 0.083
_refine_ls_extinction_coef 0.000127(10)
_refine_ls_extinction_expression Fc^*^=kFc[1+0.001xFc^2^\l^3^/sin(2\q)]^-1/4^
_refine_ls_extinction_method 'SHELXL-2018/3 (Sheldrick 2018)'
_refine_ls_goodness_of_fit_ref 1.187
_refine_ls_hydrogen_treatment constr
_refine_ls_matrix_type full
_refine_ls_number_parameters 380
_refine_ls_number_reflns 6341
_refine_ls_number_restraints 0
_refine_ls_restrained_S_all 1.187
_refine_ls_R_factor_all 0.0307
_refine_ls_R_factor_gt 0.0266
_refine_ls_shift/su_max 0.002
_refine_ls_shift/su_mean 0.000
_refine_ls_structure_factor_coef Fsqd
_refine_ls_weighting_details 'w=1/[\s^2^(Fo^2^)+(0.0140P)^2^+41.0360P] where P=(Fo^2^+2Fc^2^)/3'
_refine_ls_weighting_scheme calc
_refine_ls_wR_factor_gt 0.0597
_refine_ls_wR_factor_ref 0.0608
_reflns_Friedel_coverage 0.000
_reflns_number_gt 5840
_reflns_number_total 6341
_reflns_threshold_expression 'I > 2\s(I)'
_cod_data_source_file d2dt01378a2.cif
_cod_data_source_block 1
_cod_database_code 7710677
_shelx_shelxl_version_number 2018/3
_shelx_space_group_comment
;
The symmetry employed for this shelxl refinement is uniquely defined
by the following loop, which should always be used as a source of
symmetry information in preference to the above space-group names.
They are only intended as comments.
;
_shelx_estimated_absorpt_t_max 0.615
_shelx_estimated_absorpt_t_min 0.615
_olex2_refinement_description
;
1. Fixed Uiso
 At 1.2 times of:
  All C(H) groups
 At 1.5 times of:
  All C(H,H,H) groups
2.a Me refined with riding coordinates:
 C16(H16A,H16B,H16C), C21(H21A,H21B,H21C), C23(H23A,H23B,H23C), C26(H26A,H26B,
 H26C), C27(H27A,H27B,H27C), C28(H28A,H28B,H28C), C29(H29A,H29B,H29C), C31(H31A,
 H31B,H31C), C32(H32A,H32B,H32C), C33(H33A,H33B,H33C)
2.b Aromatic/amide H refined with riding coordinates:
 C10(H10), C11(H11), C13(H13), C14(H14), C19(H19), C20(H20), C22(H22), C25(H25)
;
_olex2_submission_special_instructions 'No special instructions were received'

loop_
_space_group_symop_operation_xyz
'x, y, z'
'-x, y, -z+1/2'
'x+1/2, y+1/2, z'
'-x+1/2, y+1/2, -z+1/2'
'-x, -y, -z'
'x, -y, z-1/2'
'-x+1/2, -y+1/2, -z'
'x+1/2, -y+1/2, z-1/2'

loop_
_atom_site_label
_atom_site_type_symbol
_atom_site_fract_x
_atom_site_fract_y
_atom_site_fract_z
_atom_site_U_iso_or_equiv
_atom_site_adp_type
_atom_site_occupancy
_atom_site_site_symmetry_order
_atom_site_calc_flag
_atom_site_refinement_flags_posn
_atom_site_refinement_flags_adp
_atom_site_refinement_flags_occupancy
_atom_site_disorder_assembly
_atom_site_disorder_group
Mo1 Mo 0.98969(2) 0.61537(3) 0.88655(2) 0.02131(8) Uani 1 1 d . . . . .
Mo2 Mo 1.22975(2) 0.90570(3) 0.86296(2) 0.02209(8) Uani 1 1 d . . . . .
Br3 Br 0.96818(2) 0.50638(5) 0.80838(2) 0.03451(11) Uani 1 1 d . . . . .
Br4 Br 1.25798(2) 0.65801(5) 0.83752(2) 0.04307(12) Uani 1 1 d . . . . .
Br5 Br 1.21324(2) 0.78863(5) 0.93891(2) 0.03901(11) Uani 1 1 d . . . . .
Br1 Br 1.00698(2) 0.36154(4) 0.91338(2) 0.03481(11) Uani 1 1 d . . . . .
S7 S 0.95256(4) 0.62481(10) 0.95771(3) 0.0288(2) Uani 1 1 d . . . . .
S8 S 0.91502(4) 0.74175(11) 0.86361(3) 0.0300(2) Uani 1 1 d . . . . .
S9 S 1.15072(4) 1.01187(12) 0.87559(3) 0.0319(2) Uani 1 1 d . . . . .
S10 S 1.19321(3) 0.89500(11) 0.78760(3) 0.0287(2) Uani 1 1 d . . . . .
C1 C 1.30082(14) 1.0132(4) 0.83379(14) 0.0304(9) Uani 1 1 d . . . . .
C2 C 1.26646(14) 1.1229(4) 0.84524(14) 0.0327(9) Uani 1 1 d . . . . .
C3 C 1.03170(15) 0.8292(4) 0.89908(14) 0.0310(9) Uani 1 1 d . . . . .
C4 C 0.90982(14) 0.7661(4) 0.95546(13) 0.0271(8) Uani 1 1 d . . . . .
C5 C 1.12655(14) 1.0774(4) 0.82306(14) 0.0293(8) Uani 1 1 d . . . . .
C6 C 1.05975(14) 0.7267(4) 0.92598(13) 0.0288(8) Uani 1 1 d . . . . .
C7 C 0.89226(14) 0.8184(4) 0.91248(14) 0.0294(8) Uani 1 1 d . . . . .
C8 C 1.14537(14) 1.0213(4) 0.78280(13) 0.0282(8) Uani 1 1 d . . . . .
C9 C 1.03684(16) 0.7915(5) 0.85155(14) 0.0359(10) Uani 1 1 d . . . . .
C10 C 1.08766(15) 1.1785(4) 0.81969(16) 0.0379(10) Uani 1 1 d . . . . .
H10 H 1.075397 1.218608 0.846405 0.045 Uiso 1 1 calc R . . . .
C11 C 0.85595(16) 0.9278(5) 0.90987(16) 0.0384(10) Uani 1 1 d . . . . .
H11 H 0.843778 0.963182 0.881169 0.046 Uiso 1 1 calc R . . . .
C12 C 1.31952(14) 0.9472(5) 0.87541(15) 0.0383(10) Uani 1 1 d . . . . .
C13 C 1.12359(16) 1.0630(5) 0.74016(15) 0.0377(10) Uani 1 1 d . . . . .
H13 H 1.135434 1.024167 0.713087 0.045 Uiso 1 1 calc R . . . .
C14 C 0.89111(16) 0.8242(4) 0.99537(14) 0.0357(9) Uani 1 1 d . . . . .
H14 H 0.902440 0.789101 1.024350 0.043 Uiso 1 1 calc R . . . .
C15 C 1.29648(17) 1.0157(6) 0.91212(15) 0.0455(12) Uani 1 1 d . . . . .
C16 C 1.00900(18) 0.9635(5) 0.9166(2) 0.0530(13) Uani 1 1 d . . . . .
H16A H 0.991830 1.014712 0.891344 0.080 Uiso 1 1 calc R . . . .
H16B H 0.984815 0.939633 0.939183 0.080 Uiso 1 1 calc R . . . .
H16C H 1.035605 1.023148 0.930703 0.080 Uiso 1 1 calc R . . . .
C17 C 1.26354(17) 1.1225(5) 0.89381(16) 0.0431(12) Uani 1 1 d . . . . .
C18 C 1.08214(15) 0.6306(4) 0.89601(17) 0.0386(10) Uani 1 1 d . . . . .
C19 C 1.06738(16) 1.2194(5) 0.77758(17) 0.0426(11) Uani 1 1 d . . . . .
H19 H 1.041295 1.287926 0.775520 0.051 Uiso 1 1 calc R . . . .
C20 C 0.83817(17) 0.9834(5) 0.94964(17) 0.0432(11) Uani 1 1 d . . . . .
H20 H 0.813657 1.056442 0.948012 0.052 Uiso 1 1 calc R . . . .
C21 C 1.31943(17) 0.9841(6) 0.78738(15) 0.0460(11) Uani 1 1 d . . . . .
H21A H 1.342512 0.903311 0.789125 0.069 Uiso 1 1 calc R . . . .
H21B H 1.290855 0.962315 0.766148 0.069 Uiso 1 1 calc R . . . .
H21C H 1.337021 1.067710 0.776718 0.069 Uiso 1 1 calc R . . . .
C22 C 1.08489(17) 1.1608(5) 0.73795(17) 0.0429(11) Uani 1 1 d . . . . .
H22 H 1.070098 1.188424 0.709246 0.051 Uiso 1 1 calc R . . . .
C23 C 1.07045(19) 0.7313(6) 0.97672(15) 0.0522(13) Uani 1 1 d . . . . .
H23A H 1.050447 0.806492 0.989717 0.078 Uiso 1 1 calc R . . . .
H23B H 1.061635 0.640052 0.989910 0.078 Uiso 1 1 calc R . . . .
H23C H 1.106208 0.750292 0.983492 0.078 Uiso 1 1 calc R . . . .
C24 C 1.06861(16) 0.6704(5) 0.85091(15) 0.0398(11) Uani 1 1 d . . . . .
C25 C 0.85621(17) 0.9323(5) 0.99177(16) 0.0420(11) Uani 1 1 d . . . . .
H25 H 0.844276 0.972602 1.018591 0.050 Uiso 1 1 calc R . . . .
C26 C 1.0165(2) 0.8709(6) 0.81035(17) 0.0666(18) Uani 1 1 d . . . . .
H26A H 0.995672 0.949827 0.819809 0.100 Uiso 1 1 calc R . . . .
H26B H 1.044402 0.907628 0.793671 0.100 Uiso 1 1 calc R . . . .
H26C H 0.996088 0.806939 0.790695 0.100 Uiso 1 1 calc R . . . .
C27 C 1.36009(17) 0.8371(6) 0.8803(2) 0.0686(18) Uani 1 1 d . . . . .
H27A H 1.369423 0.807078 0.850127 0.103 Uiso 1 1 calc R . . . .
H27B H 1.389521 0.877118 0.897120 0.103 Uiso 1 1 calc R . . . .
H27C H 1.347808 0.755338 0.896808 0.103 Uiso 1 1 calc R . . . .
C28 C 1.24377(18) 1.2322(5) 0.81302(19) 0.0505(12) Uani 1 1 d . . . . .
H28A H 1.221639 1.294560 0.829338 0.076 Uiso 1 1 calc R . . . .
H28B H 1.270583 1.288414 0.800522 0.076 Uiso 1 1 calc R . . . .
H28C H 1.224320 1.184798 0.788234 0.076 Uiso 1 1 calc R . . . .
C29 C 1.3096(2) 0.9903(9) 0.96175(17) 0.091(3) Uani 1 1 d . . . . .
H29A H 1.333026 0.910483 0.965158 0.136 Uiso 1 1 calc R . . . .
H29B H 1.325397 1.075324 0.975199 0.136 Uiso 1 1 calc R . . . .
H29C H 1.279042 0.968457 0.977222 0.136 Uiso 1 1 calc R . . . .
C31 C 1.0894(2) 0.6074(7) 0.8089(2) 0.076(2) Uani 1 1 d . . . . .
H31A H 1.073816 0.653711 0.781852 0.114 Uiso 1 1 calc R . . . .
H31B H 1.125819 0.621918 0.809777 0.114 Uiso 1 1 calc R . . . .
H31C H 1.082070 0.505808 0.807664 0.114 Uiso 1 1 calc R . . . .
C32 C 1.11897(18) 0.5128(6) 0.9099(3) 0.0725(19) Uani 1 1 d . . . . .
H32A H 1.122046 0.505759 0.943071 0.109 Uiso 1 1 calc R . . . .
H32B H 1.106648 0.422798 0.897057 0.109 Uiso 1 1 calc R . . . .
H32C H 1.151877 0.534268 0.898454 0.109 Uiso 1 1 calc R . . . .
C33 C 1.2355(2) 1.2303(6) 0.9208(2) 0.076(2) Uani 1 1 d . . . . .
H33A H 1.215436 1.291443 0.899868 0.113 Uiso 1 1 calc R . . . .
H33B H 1.213236 1.181102 0.940861 0.113 Uiso 1 1 calc R . . . .
H33C H 1.259561 1.288131 0.938990 0.113 Uiso 1 1 calc R . . . .

loop_
_atom_site_aniso_label
_atom_site_aniso_U_11
_atom_site_aniso_U_22
_atom_site_aniso_U_33
_atom_site_aniso_U_23
_atom_site_aniso_U_13
_atom_site_aniso_U_12
Mo1 0.02354(16) 0.01940(16) 0.02095(16) -0.00105(12) 0.00083(12) -0.00594(12)
Mo2 0.01802(15) 0.02359(17) 0.02464(16) 0.00095(13) 0.00097(12) -0.00363(12)
Br3 0.0353(2) 0.0404(2) 0.0278(2) -0.01099(17) 0.00155(16) -0.00905(18)
Br4 0.0424(2) 0.0326(2) 0.0533(3) -0.0061(2) -0.0056(2) 0.01133(19)
Br5 0.0411(2) 0.0423(2) 0.0338(2) 0.00915(19) 0.00341(18) -0.01297(19)
Br1 0.0382(2) 0.0248(2) 0.0418(2) 0.00428(17) 0.00566(18) 0.00249(16)
S7 0.0337(5) 0.0289(5) 0.0241(5) 0.0040(4) 0.0047(4) 0.0016(4)
S8 0.0320(5) 0.0330(5) 0.0247(5) 0.0006(4) -0.0017(4) 0.0018(4)
S9 0.0232(5) 0.0434(6) 0.0295(5) -0.0068(4) 0.0032(4) 0.0011(4)
S10 0.0250(5) 0.0334(5) 0.0275(5) -0.0063(4) -0.0005(4) 0.0051(4)
C1 0.0223(19) 0.034(2) 0.036(2) 0.0045(18) 0.0057(16) -0.0090(16)
C2 0.0252(19) 0.031(2) 0.043(2) 0.0003(18) 0.0072(17) -0.0085(17)
C3 0.032(2) 0.0226(19) 0.039(2) -0.0007(17) 0.0012(17) -0.0126(16)
C4 0.0282(19) 0.0227(19) 0.031(2) -0.0006(16) 0.0034(16) -0.0062(15)
C5 0.0218(18) 0.028(2) 0.038(2) -0.0039(17) -0.0002(16) -0.0049(16)
C6 0.031(2) 0.026(2) 0.029(2) 0.0014(16) -0.0030(16) -0.0123(16)
C7 0.030(2) 0.0244(19) 0.034(2) -0.0031(17) 0.0040(16) -0.0030(16)
C8 0.0236(19) 0.026(2) 0.035(2) -0.0014(16) 0.0002(16) -0.0007(15)
C9 0.037(2) 0.042(2) 0.028(2) 0.0047(18) -0.0010(17) -0.024(2)
C10 0.027(2) 0.029(2) 0.058(3) -0.011(2) 0.0055(19) 0.0003(17)
C11 0.035(2) 0.032(2) 0.048(3) 0.005(2) 0.0005(19) 0.0017(18)
C12 0.0214(19) 0.045(3) 0.048(3) 0.017(2) -0.0047(18) -0.0146(18)
C13 0.035(2) 0.040(2) 0.037(2) 0.0055(19) -0.0028(18) -0.0021(19)
C14 0.043(2) 0.033(2) 0.031(2) -0.0040(18) 0.0074(18) -0.0066(19)
C15 0.038(2) 0.067(3) 0.031(2) 0.009(2) -0.0068(19) -0.035(2)
C16 0.047(3) 0.024(2) 0.087(4) -0.012(2) 0.002(3) -0.008(2)
C17 0.040(2) 0.045(3) 0.046(3) -0.014(2) 0.015(2) -0.030(2)
C18 0.025(2) 0.028(2) 0.062(3) -0.010(2) -0.0044(19) -0.0115(17)
C19 0.029(2) 0.027(2) 0.071(3) 0.005(2) -0.010(2) 0.0033(18)
C20 0.038(2) 0.029(2) 0.063(3) -0.002(2) 0.011(2) 0.0036(19)
C21 0.038(2) 0.059(3) 0.043(3) 0.001(2) 0.020(2) -0.006(2)
C22 0.037(2) 0.037(2) 0.053(3) 0.012(2) -0.009(2) 0.000(2)
C23 0.055(3) 0.064(3) 0.037(3) 0.004(2) -0.013(2) -0.029(3)
C24 0.032(2) 0.044(3) 0.045(3) -0.013(2) 0.0110(19) -0.023(2)
C25 0.046(3) 0.033(2) 0.049(3) -0.012(2) 0.019(2) -0.005(2)
C26 0.075(4) 0.078(4) 0.045(3) 0.030(3) -0.016(3) -0.047(3)
C27 0.023(2) 0.064(4) 0.116(5) 0.042(3) -0.013(3) -0.003(2)
C28 0.042(3) 0.032(2) 0.077(4) 0.018(2) 0.005(2) -0.004(2)
C29 0.084(4) 0.151(7) 0.035(3) 0.020(3) -0.021(3) -0.081(5)
C31 0.064(3) 0.098(5) 0.070(4) -0.051(4) 0.041(3) -0.044(3)
C32 0.030(3) 0.042(3) 0.144(6) -0.018(3) -0.018(3) -0.001(2)
C33 0.077(4) 0.071(4) 0.084(4) -0.047(3) 0.046(3) -0.042(3)

loop_
_atom_type_symbol
_atom_type_description
_atom_type_scat_dispersion_real
_atom_type_scat_dispersion_imag
_atom_type_scat_source
C C 0.0033 0.0016 'International Tables Vol C Tables 4.2.6.8 and 6.1.1.4'
H H 0.0000 0.0000 'International Tables Vol C Tables 4.2.6.8 and 6.1.1.4'
Br Br -0.2901 2.4595 'International Tables Vol C Tables 4.2.6.8 and 6.1.1.4'
Mo Mo -1.6832 0.6857 'International Tables Vol C Tables 4.2.6.8 and 6.1.1.4'
S S 0.1246 0.1234 'International Tables Vol C Tables 4.2.6.8 and 6.1.1.4'

loop_
_geom_angle_atom_site_label_1
_geom_angle_atom_site_label_2
_geom_angle_atom_site_label_3
_geom_angle
_geom_angle_site_symmetry_1
_geom_angle_site_symmetry_3
_geom_angle_publ_flag
Br1 Mo1 Br3 85.915(17) . . ?
S7 Mo1 Br3 136.76(3) . . ?
S7 Mo1 Br1 80.71(3) . . ?
S7 Mo1 S8 81.23(3) . . ?
S7 Mo1 C6 84.70(10) . . ?
S7 Mo1 C18 111.28(12) . . ?
S7 Mo1 C24 141.29(11) . . ?
S8 Mo1 Br3 78.83(3) . . ?
S8 Mo1 Br1 133.55(3) . . ?
S8 Mo1 C6 122.32(10) . . ?
S8 Mo1 C18 144.53(11) . . ?
S8 Mo1 C24 119.58(12) . . ?
C3 Mo1 Br3 124.91(10) . . ?
C3 Mo1 Br1 133.41(10) . . ?
C3 Mo1 S7 92.79(11) . . ?
C3 Mo1 S8 89.84(11) . . ?
C3 Mo1 C6 35.38(14) . . ?
C3 Mo1 C9 36.30(14) . . ?
C3 Mo1 C18 57.55(14) . . ?
C3 Mo1 C24 57.94(14) . . ?
C6 Mo1 Br3 138.09(10) . . ?
C6 Mo1 Br1 98.06(10) . . ?
C6 Mo1 C18 34.01(14) . . ?
C6 Mo1 C24 56.67(14) . . ?
C9 Mo1 Br3 89.23(10) . . ?
C9 Mo1 Br1 134.84(12) . . ?
C9 Mo1 S7 128.37(11) . . ?
C9 Mo1 S8 88.89(12) . . ?
C9 Mo1 C6 58.69(13) . . ?
C9 Mo1 C18 56.92(15) . . ?
C9 Mo1 C24 34.27(16) . . ?
C18 Mo1 Br3 107.17(11) . . ?
C18 Mo1 Br1 81.89(10) . . ?
C24 Mo1 Br3 81.53(10) . . ?
C24 Mo1 Br1 100.76(12) . . ?
C24 Mo1 C18 33.20(15) . . ?
Br5 Mo2 Br4 86.046(19) . . ?
S9 Mo2 Br4 134.60(3) . . ?
S9 Mo2 Br5 81.15(3) . . ?
S9 Mo2 C12 141.30(12) . . ?
S9 Mo2 C15 110.28(14) . . ?
S9 Mo2 C17 84.13(12) . . ?
S10 Mo2 Br4 78.48(3) . . ?
S10 Mo2 Br5 135.91(3) . . ?
S10 Mo2 S9 81.13(3) . . ?
S10 Mo2 C12 119.63(11) . . ?
S10 Mo2 C15 144.35(10) . . ?
S10 Mo2 C17 121.08(13) . . ?
C1 Mo2 Br4 91.70(10) . . ?
C1 Mo2 Br5 133.53(10) . . ?
C1 Mo2 S9 127.84(11) . . ?
C1 Mo2 S10 88.37(10) . . ?
C1 Mo2 C12 34.94(14) . . ?
C1 Mo2 C15 57.55(14) . . ?
C1 Mo2 C17 58.50(14) . . ?
C2 Mo2 Br4 126.51(10) . . ?
C2 Mo2 Br5 131.94(11) . . ?
C2 Mo2 S9 92.95(10) . . ?
C2 Mo2 S10 88.99(11) . . ?
C2 Mo2 C1 35.57(14) . . ?
C2 Mo2 C12 58.18(14) . . ?
C2 Mo2 C15 57.64(15) . . ?
C2 Mo2 C17 35.33(15) . . ?
C12 Mo2 Br4 83.60(12) . . ?
C12 Mo2 Br5 98.94(10) . . ?
C12 Mo2 C15 33.99(16) . . ?
C15 Mo2 Br4 109.91(14) . . ?
C15 Mo2 Br5 79.74(10) . . ?
C17 Mo2 Br4 140.82(12) . . ?
C17 Mo2 Br5 96.72(11) . . ?
C17 Mo2 C12 57.30(16) . . ?
C17 Mo2 C15 34.07(17) . . ?
C4 S7 Mo1 107.39(13) . . ?
C7 S8 Mo1 107.28(14) . . ?
C5 S9 Mo2 107.05(13) . . ?
C8 S10 Mo2 107.73(13) . . ?
C2 C1 Mo2 71.8(2) . . ?
C2 C1 C12 107.8(4) . . ?
C2 C1 C21 126.4(4) . . ?
C12 C1 Mo2 75.4(2) . . ?
C12 C1 C21 125.4(4) . . ?
C21 C1 Mo2 124.5(3) . . ?
C1 C2 Mo2 72.7(2) . . ?
C1 C2 C17 107.7(4) . . ?
C1 C2 C28 125.8(4) . . ?
C17 C2 Mo2 74.2(2) . . ?
C17 C2 C28 125.9(4) . . ?
C28 C2 Mo2 125.6(3) . . ?
C6 C3 Mo1 74.5(2) . . ?
C6 C3 C9 106.9(4) . . ?
C6 C3 C16 125.7(4) . . ?
C9 C3 Mo1 73.0(2) . . ?
C9 C3 C16 126.6(4) . . ?
C16 C3 Mo1 125.7(3) . . ?
C7 C4 S7 118.7(3) . . ?
C7 C4 C14 119.7(4) . . ?
C14 C4 S7 121.5(3) . . ?
C8 C5 S9 118.5(3) . . ?
C10 C5 S9 122.2(3) . . ?
C10 C5 C8 119.3(4) . . ?
C3 C6 Mo1 70.1(2) . . ?
C3 C6 C23 126.3(4) . . ?
C18 C6 Mo1 76.2(2) . . ?
C18 C6 C3 108.1(4) . . ?
C18 C6 C23 125.0(4) . . ?
C23 C6 Mo1 126.4(3) . . ?
C4 C7 S8 118.7(3) . . ?
C4 C7 C11 119.6(4) . . ?
C11 C7 S8 121.7(3) . . ?
C5 C8 S10 118.7(3) . . ?
C13 C8 S10 121.6(3) . . ?
C13 C8 C5 119.6(4) . . ?
C3 C9 Mo1 70.7(2) . . ?
C3 C9 C26 127.2(5) . . ?
C24 C9 Mo1 76.8(2) . . ?
C24 C9 C3 107.3(4) . . ?
C24 C9 C26 125.3(4) . . ?
C26 C9 Mo1 121.9(3) . . ?
C19 C10 C5 120.1(4) . . ?
C20 C11 C7 119.7(4) . . ?
C1 C12 Mo2 69.6(2) . . ?
C1 C12 C27 126.4(5) . . ?
C15 C12 Mo2 74.0(2) . . ?
C15 C12 C1 107.9(4) . . ?
C15 C12 C27 125.4(4) . . ?
C27 C12 Mo2 126.9(3) . . ?
C22 C13 C8 119.7(4) . . ?
C25 C14 C4 119.4(4) . . ?
C12 C15 Mo2 72.0(2) . . ?
C12 C15 C29 125.3(5) . . ?
C17 C15 Mo2 70.5(2) . . ?
C17 C15 C12 108.4(4) . . ?
C17 C15 C29 125.9(5) . . ?
C29 C15 Mo2 128.8(3) . . ?
C2 C17 Mo2 70.4(2) . . ?
C2 C17 C33 125.3(5) . . ?
C15 C17 Mo2 75.4(3) . . ?
C15 C17 C2 108.1(4) . . ?
C15 C17 C33 126.1(5) . . ?
C33 C17 Mo2 125.9(3) . . ?
C6 C18 Mo1 69.8(2) . . ?
C6 C18 C32 125.9(5) . . ?
C24 C18 Mo1 73.1(2) . . ?
C24 C18 C6 108.8(4) . . ?
C24 C18 C32 125.0(5) . . ?
C32 C18 Mo1 127.7(3) . . ?
C10 C19 C22 120.6(4) . . ?
C25 C20 C11 120.2(4) . . ?
C13 C22 C19 120.6(4) . . ?
C9 C24 Mo1 68.9(2) . . ?
C9 C24 C31 125.1(5) . . ?
C18 C24 Mo1 73.7(2) . . ?
C18 C24 C9 108.8(4) . . ?
C18 C24 C31 125.8(5) . . ?
C31 C24 Mo1 129.2(3) . . ?
C14 C25 C20 121.4(4) . . ?

loop_
_geom_bond_atom_site_label_1
_geom_bond_atom_site_label_2
_geom_bond_distance
_geom_bond_site_symmetry_2
_geom_bond_publ_flag
Mo1 Br3 2.5340(5) . ?
Mo1 Br1 2.5325(5) . ?
Mo1 S7 2.3507(10) . ?
Mo1 S8 2.3621(10) . ?
Mo1 C3 2.306(4) . ?
Mo1 C6 2.364(4) . ?
Mo1 C9 2.336(4) . ?
Mo1 C18 2.445(4) . ?
Mo1 C24 2.438(4) . ?
Mo2 Br4 2.5566(5) . ?
Mo2 Br5 2.5339(5) . ?
Mo2 S9 2.3595(10) . ?
Mo2 S10 2.3533(10) . ?
Mo2 C1 2.334(4) . ?
Mo2 C2 2.322(4) . ?
Mo2 C12 2.409(4) . ?
Mo2 C15 2.435(4) . ?
Mo2 C17 2.372(4) . ?
S7 C4 1.737(4) . ?
S8 C7 1.735(4) . ?
S9 C5 1.739(4) . ?
S10 C8 1.729(4) . ?
C1 C2 1.422(6) . ?
C1 C12 1.426(6) . ?
C1 C21 1.493(6) . ?
C2 C17 1.425(6) . ?
C2 C28 1.491(6) . ?
C3 C6 1.420(6) . ?
C3 C9 1.446(6) . ?
C3 C16 1.494(6) . ?
C4 C7 1.401(5) . ?
C4 C14 1.401(5) . ?
C5 C8 1.405(5) . ?
C5 C10 1.395(6) . ?
C6 C18 1.408(6) . ?
C6 C23 1.493(6) . ?
C7 C11 1.401(6) . ?
C8 C13 1.397(6) . ?
C9 C24 1.410(6) . ?
C9 C26 1.487(6) . ?
C10 C19 1.367(6) . ?
C11 C20 1.380(6) . ?
C12 C15 1.416(7) . ?
C12 C27 1.487(7) . ?
C13 C22 1.370(6) . ?
C14 C25 1.368(6) . ?
C15 C17 1.410(7) . ?
C15 C29 1.490(6) . ?
C17 C33 1.501(7) . ?
C18 C24 1.395(6) . ?
C18 C32 1.509(7) . ?
C19 C22 1.384(7) . ?
C20 C25 1.379(7) . ?
C24 C31 1.495(6) . ?
